data_7013717
loop_
_publ_author_name
'John, Gordon H.'
'May, Iain'
'Sarsfield, Mark J.'
'Steele, Helen M.'
'Collison, David'
'Helliwell, Madeleine'
'McKinney, James D.'

_publ_section_title
;
 The structural and spectroscopic characterisation of three actinyl
 complexes with coordinated and uncoordinated perrhenate:
 [UO2(ReO4)2(TPPO)3], [[(UO2)(TPPO)3]2(mu2-O2)][ReO4]2 and
 [NpO2(TPPO)4][ReO4].
;
_journal_issue 5
_journal_name_full 'Dalton transactions (Cambridge, England : 2003)'
_journal_page_first 734
_journal_page_last 740
_journal_paper_doi 10.1039/b313045b
_journal_year 2004
_chemical_formula_sum 'C54 H45 O10 P3 Re U'
_chemical_formula_weight 1371.04
_space_group_IT_number 2
_symmetry_cell_setting triclinic
_symmetry_Int_Tables_number 2
_symmetry_space_group_name_Hall '-P 1'
_symmetry_space_group_name_H-M 'P -1'
_atom_sites_solution_hydrogens geom
_atom_sites_solution_primary direct
_atom_sites_solution_secondary difmap
_audit_creation_date 19100-08-18
_audit_creation_method 'by teXsan v1.7'
_audit_update_record
;
?
;
_cell_angle_alpha 66.424(10)
_cell_angle_beta 85.365(10)
_cell_angle_gamma 77.024(10)
_cell_formula_units_Z 2
_cell_length_a 10.624(2)
_cell_length_b 16.507(3)
_cell_length_c 17.381(3)
_cell_measurement_temperature 293(2)
_cell_volume 2722.2(9)
_computing_cell_refinement 'MSC/AFC Diffractometer Control'
_computing_data_collection 'MSC/AFC Diffractometer Control'
_computing_data_reduction 'teXsan (MSC, 1995)'
_computing_publication_material 'teXsan (MSC, 1995)'
_computing_structure_refinement 'SHELXL-97 (Sheldrick, 1997)'
_computing_structure_solution
;
SIR92 (Altomare, et. al. 1993)
;
_diffrn_ambient_temperature 273.2
_diffrn_measured_fraction_theta_full 0.719
_diffrn_measured_fraction_theta_max 0.719
_diffrn_measurement_device 'Rigaku RAXIS'
_diffrn_measurement_method '90 x 3.0 degree phi scans'
_diffrn_radiation_detector 'Imaging Plate'
_diffrn_radiation_monochromator graphite
_diffrn_radiation_source 'X-ray tube'
_diffrn_radiation_type 'Mo K\a'
_diffrn_radiation_wavelength 0.7107
_diffrn_reflns_av_R_equivalents 0.045
_diffrn_reflns_av_sigmaI/netI 0.0417
_diffrn_reflns_limit_h_max 12
_diffrn_reflns_limit_h_min 0
_diffrn_reflns_limit_k_max 19
_diffrn_reflns_limit_k_min -19
_diffrn_reflns_limit_l_max 20
_diffrn_reflns_limit_l_min -20
_diffrn_reflns_number 41654
_diffrn_reflns_theta_full 29.13
_diffrn_reflns_theta_max 29.13
_diffrn_reflns_theta_min 2.36
_diffrn_standards_decay_% 0.00
_diffrn_standards_interval_count 0
_diffrn_standards_number 0
_exptl_absorpt_coefficient_mu 5.334
_exptl_absorpt_correction_type none
_exptl_crystal_colour yellow
_exptl_crystal_density_diffrn 1.673
_exptl_crystal_density_method 'not measured'
_exptl_crystal_description block
_exptl_crystal_F_000 1322
_exptl_crystal_size_max 0.3
_exptl_crystal_size_mid 0.2
_exptl_crystal_size_min 0.2
_refine_diff_density_max 3.188
_refine_diff_density_min -2.561
_refine_diff_density_rms 0.154
_refine_ls_extinction_coef 0.0079(5)
_refine_ls_extinction_expression Fc^*^=kFc[1+0.001xFc^2^\l^3^/sin(2\q)]^-1/4^
_refine_ls_extinction_method SHELXL
_refine_ls_goodness_of_fit_ref 1.072
_refine_ls_hydrogen_treatment mixed
_refine_ls_matrix_type full
_refine_ls_number_parameters 623
_refine_ls_number_reflns 10533
_refine_ls_number_restraints 0
_refine_ls_restrained_S_all 1.072
_refine_ls_R_factor_all 0.0588
_refine_ls_R_factor_gt 0.0495
_refine_ls_shift/su_max 0.007
_refine_ls_shift/su_mean 0.000
_refine_ls_structure_factor_coef Fsqd
_refine_ls_weighting_details 'w=1/[\s^2^(Fo^2^)+(0.0921P)^2^+4.9268P] where P=(Fo^2^+2Fc^2^)/3'
_refine_ls_weighting_scheme calc
_refine_ls_wR_factor_gt 0.1413
_refine_ls_wR_factor_ref 0.1482
_reflns_number_gt 8980
_reflns_number_total 10533
_reflns_threshold_expression >2sigma(I)
_cod_data_source_file b313045b.txt
_cod_data_source_block s836
_cod_depositor_comments
;
The following automatic conversions were performed:

'_refine_ls_weighting_scheme' value 'calc
w=1/[\s^2^(Fo^2^)+(0.0921P)^2^+4.9268P] where P=(Fo^2^+2Fc^2^)/3' was
changed to 'calc'. New tag '_refine_ls_weighting_details' was
created. The value of the new tag was set to
'w=1/[\s^2^(Fo^2^)+(0.0921P)^2^+4.9268P] where P=(Fo^2^+2Fc^2^)/3'.

Automatic conversion script
Id: cif_fix_values 3143 2015-03-26 13:38:13Z robertas 
;
_cod_original_sg_symbol_H-M 'P -1       '
_cod_database_code 7013717

loop_
_symmetry_equiv_pos_as_xyz
'x, y, z'
'-x, -y, -z'

loop_
_atom_site_label
_atom_site_type_symbol
_atom_site_fract_x
_atom_site_fract_y
_atom_site_fract_z
_atom_site_U_iso_or_equiv
_atom_site_adp_type
_atom_site_occupancy
_atom_site_calc_flag
_atom_site_refinement_flags
_atom_site_disorder_assembly
_atom_site_disorder_group
U1 U 0.92122(2) 0.058472(16) 0.092394(14) 0.03932(12) Uani 1 d . . .
P1 P 1.15103(17) -0.10541(13) 0.26906(11) 0.0457(4) Uani 1 d . . .
P2 P 0.80472(18) 0.29688(12) -0.05636(12) 0.0463(4) Uani 1 d . . .
P3 P 0.69682(19) 0.13750(14) 0.23736(12) 0.0501(4) Uani 1 d . . .
O1 O 1.0366(5) -0.0602(3) 0.2094(3) 0.0509(11) Uani 1 d . . .
O2 O 0.8058(5) 0.1984(3) -0.0050(3) 0.0508(11) Uani 1 d . . .
O3 O 0.8181(5) 0.1171(4) 0.1900(3) 0.0541(12) Uani 1 d . . .
O4 O 0.7889(5) 0.0057(4) 0.1071(4) 0.0587(13) Uani 1 d . . .
O5 O 1.0510(5) 0.1144(4) 0.0808(3) 0.0529(12) Uani 1 d . . .
O6 O 1.0362(5) -0.0405(3) 0.0344(3) 0.0557(13) Uani 1 d . . .
C1 C 1.1478(8) -0.2223(6) 0.3295(5) 0.0543(18) Uani 1 d . . .
C2 C 1.0581(9) -0.2448(7) 0.3931(6) 0.075(3) Uani 1 d . . .
H2 H 1.0066 -0.2003 0.4085 0.090 Uiso 1 calc R . .
C3 C 1.0455(12) -0.3346(8) 0.4337(7) 0.091(3) Uani 1 d . . .
H3 H 0.9835 -0.3499 0.4749 0.109 Uiso 1 calc R . .
C4 C 1.1245(13) -0.3996(8) 0.4127(8) 0.094(3) Uani 1 d . . .
H4 H 1.1183 -0.4596 0.4419 0.113 Uiso 1 calc R . .
C5 C 1.2131(11) -0.3791(7) 0.3497(7) 0.085(3) Uani 1 d . . .
H5 H 1.2638 -0.4241 0.3347 0.102 Uiso 1 calc R . .
C6 C 1.2255(9) -0.2912(6) 0.3095(6) 0.066(2) Uani 1 d . . .
H6 H 1.2871 -0.2771 0.2677 0.079 Uiso 1 calc R . .
C7 C 1.3031(7) -0.1024(5) 0.2147(5) 0.0494(16) Uani 1 d . . .
C8 C 1.4158(9) -0.1199(7) 0.2576(6) 0.069(2) Uani 1 d . . .
H8 H 1.4137 -0.1326 0.3148 0.083 Uiso 1 calc R . .
C9 C 1.5334(9) -0.1187(8) 0.2155(7) 0.080(3) Uani 1 d . . .
H9 H 1.6096 -0.1317 0.2450 0.096 Uiso 1 calc R . .
C10 C 1.5370(9) -0.0990(7) 0.1324(6) 0.072(2) Uani 1 d . . .
H10 H 1.6157 -0.0974 0.1047 0.087 Uiso 1 calc R . .
C11 C 1.4273(9) -0.0813(6) 0.0887(6) 0.065(2) Uani 1 d . . .
H11 H 1.4312 -0.0676 0.0313 0.078 Uiso 1 calc R . .
C12 C 1.3090(8) -0.0835(6) 0.1289(5) 0.0563(18) Uani 1 d . . .
H12 H 1.2341 -0.0724 0.0988 0.068 Uiso 1 calc R . .
C13 C 1.1507(8) -0.0471(6) 0.3368(5) 0.0559(18) Uani 1 d . . .
C14 C 1.1419(13) 0.0422(8) 0.2990(8) 0.099(4) Uani 1 d . . .
H14 H 1.1340 0.0705 0.2409 0.119 Uiso 1 calc R . .
C15 C 1.1445(17) 0.0939(9) 0.3462(11) 0.144(7) Uani 1 d . . .
H15 H 1.1393 0.1559 0.3191 0.172 Uiso 1 calc R . .
C16 C 1.1545(12) 0.0539(10) 0.4314(10) 0.108(5) Uani 1 d . . .
H16 H 1.1532 0.0885 0.4627 0.130 Uiso 1 calc R . .
C17 C 1.1661(11) -0.0359(11) 0.4700(7) 0.095(4) Uani 1 d . . .
H17 H 1.1737 -0.0634 0.5281 0.114 Uiso 1 calc R . .
C18 C 1.1670(9) -0.0891(7) 0.4235(5) 0.072(2) Uani 1 d . . .
H18 H 1.1784 -0.1516 0.4505 0.086 Uiso 1 calc R . .
C19 C 0.6550(7) 0.3489(5) -0.1149(5) 0.0517(17) Uani 1 d . . .
C20 C 0.5602(9) 0.3011(7) -0.1001(7) 0.074(2) Uani 1 d . . .
H20 H 0.5732 0.2429 -0.0587 0.089 Uiso 1 calc R . .
C21 C 0.4448(10) 0.3370(8) -0.1452(8) 0.090(3) Uani 1 d . . .
H21 H 0.3816 0.3031 -0.1347 0.108 Uiso 1 calc R . .
C22 C 0.4260(11) 0.4230(10) -0.2053(7) 0.096(4) Uani 1 d . . .
H22 H 0.3490 0.4479 -0.2359 0.115 Uiso 1 calc R . .
C23 C 0.5190(12) 0.4729(8) -0.2209(7) 0.095(3) Uani 1 d . . .
H23 H 0.5050 0.5316 -0.2617 0.114 Uiso 1 calc R . .
C24 C 0.6325(10) 0.4362(7) -0.1764(6) 0.079(3) Uani 1 d . . .
H24 H 0.6957 0.4703 -0.1874 0.094 Uiso 1 calc R . .
C25 C 0.8178(9) 0.3599(6) 0.0054(5) 0.0594(19) Uani 1 d . . .
C26 C 0.7145(11) 0.4173(7) 0.0211(7) 0.081(3) Uani 1 d . . .
H26 H 0.6338 0.4236 -0.0003 0.097 Uiso 1 calc R . .
C27 C 0.7259(14) 0.4661(9) 0.0678(8) 0.104(4) Uani 1 d . . .
H27 H 0.6536 0.5041 0.0780 0.125 Uiso 1 calc R . .
C28 C 0.8421(17) 0.4585(9) 0.0982(9) 0.112(5) Uani 1 d . . .
H28 H 0.8505 0.4920 0.1289 0.134 Uiso 1 calc R . .
C29 C 0.9475(15) 0.4020(10) 0.0845(9) 0.111(4) Uani 1 d . . .
H29 H 1.0279 0.3979 0.1050 0.134 Uiso 1 calc R . .
C30 C 0.9361(10) 0.3495(8) 0.0396(7) 0.088(3) Uani 1 d . . .
H30 H 1.0074 0.3084 0.0329 0.105 Uiso 1 calc R . .
C31 C 0.9352(7) 0.3121(5) -0.1293(5) 0.0519(17) Uani 1 d . . .
C32 C 0.9679(9) 0.3963(6) -0.1699(6) 0.069(2) Uani 1 d . . .
H32 H 0.9256 0.4450 -0.1569 0.082 Uiso 1 calc R . .
C33 C 1.0649(10) 0.4067(8) -0.2303(7) 0.084(3) Uani 1 d . . .
H33 H 1.0867 0.4627 -0.2585 0.101 Uiso 1 calc R . .
C34 C 1.1285(10) 0.3331(9) -0.2481(7) 0.090(3) Uani 1 d . . .
H34 H 1.1937 0.3400 -0.2878 0.108 Uiso 1 calc R . .
C35 C 1.0971(10) 0.2520(8) -0.2085(7) 0.083(3) Uani 1 d . . .
H35 H 1.1410 0.2034 -0.2211 0.100 Uiso 1 calc R . .
C36 C 1.0005(9) 0.2396(6) -0.1493(6) 0.065(2) Uani 1 d . . .
H36 H 0.9790 0.1833 -0.1229 0.078 Uiso 1 calc R . .
C37 C 0.6608(7) 0.0360(6) 0.3166(4) 0.0506(17) Uani 1 d . . .
C38 C 0.5387(9) 0.0373(7) 0.3543(6) 0.074(2) Uani 1 d . . .
H38 H 0.4753 0.0901 0.3367 0.088 Uiso 1 calc R . .
C39 C 0.5135(10) -0.0413(9) 0.4182(7) 0.082(3) Uani 1 d . . .
H39 H 0.4339 -0.0399 0.4447 0.099 Uiso 1 calc R . .
C40 C 0.6041(10) -0.1205(8) 0.4425(6) 0.078(3) Uani 1 d . . .
H40 H 0.5867 -0.1731 0.4847 0.094 Uiso 1 calc R . .
C41 C 0.7229(10) -0.1203(7) 0.4025(7) 0.083(3) Uani 1 d . . .
H41 H 0.7849 -0.1739 0.4181 0.099 Uiso 1 calc R . .
C42 C 0.7519(9) -0.0436(6) 0.3407(5) 0.066(2) Uani 1 d . . .
H42 H 0.8324 -0.0455 0.3153 0.079 Uiso 1 calc R . .
C43 C 0.5543(7) 0.1916(6) 0.1722(5) 0.0574(19) Uani 1 d . . .
C44 C 0.4905(11) 0.2770(8) 0.1575(7) 0.090(3) Uani 1 d . . .
H44 H 0.5206 0.3096 0.1824 0.108 Uiso 1 calc R . .
C45 C 0.3802(14) 0.3177(12) 0.1059(9) 0.132(6) Uani 1 d . . .
H45 H 0.3461 0.3794 0.0880 0.158 Uiso 1 calc R . .
C46 C 0.3230(13) 0.2625(12) 0.0819(10) 0.125(6) Uani 1 d . . .
H46 H 0.2426 0.2853 0.0553 0.150 Uiso 1 calc R . .
C47 C 0.3861(13) 0.1737(12) 0.0978(9) 0.122(5) Uani 1 d . . .
H47 H 0.3501 0.1380 0.0795 0.147 Uiso 1 calc R . .
C48 C 0.5053(11) 0.1382(8) 0.1417(7) 0.085(3) Uani 1 d . . .
H48 H 0.5505 0.0801 0.1502 0.102 Uiso 1 calc R . .
C49 C 0.7218(8) 0.2098(6) 0.2882(5) 0.0581(19) Uani 1 d . . .
C50 C 0.6315(12) 0.2316(8) 0.3425(7) 0.085(3) Uani 1 d . . .
H50 H 0.5541 0.2119 0.3521 0.102 Uiso 1 calc R . .
C51 C 0.6592(14) 0.2841(8) 0.3828(7) 0.100(4) Uani 1 d . . .
H51 H 0.6006 0.2970 0.4211 0.119 Uiso 1 calc R . .
C52 C 0.7680(15) 0.3162(8) 0.3675(8) 0.103(4) Uani 1 d . . .
H52 H 0.7845 0.3498 0.3961 0.123 Uiso 1 calc R . .
C53 C 0.8568(15) 0.2995(10) 0.3089(10) 0.125(5) Uani 1 d . . .
H53 H 0.9299 0.3244 0.2950 0.150 Uiso 1 calc R . .
C54 C 0.8301(11) 0.2426(8) 0.2716(8) 0.092(3) Uani 1 d . . .
H54 H 0.8895 0.2276 0.2346 0.111 Uiso 1 calc R . .
Re1 Re 1.22073(5) 0.33482(3) 0.34196(3) 0.08501(16) Uani 1 d . . .
O7 O 1.1110(12) 0.2940(12) 0.4108(9) 0.195(6) Uani 1 d . . .
O8 O 1.1553(13) 0.3880(7) 0.2461(6) 0.150(4) Uani 1 d . . .
O9 O 1.302(2) 0.3956(12) 0.3647(11) 0.243(9) Uani 1 d . . .
O10 O 1.3259(12) 0.2360(8) 0.3493(8) 0.163(5) Uani 1 d . . .

loop_
_atom_site_aniso_label
_atom_site_aniso_U_11
_atom_site_aniso_U_22
_atom_site_aniso_U_33
_atom_site_aniso_U_23
_atom_site_aniso_U_13
_atom_site_aniso_U_12
U1 0.04090(17) 0.04112(17) 0.04018(17) -0.02382(11) -0.00415(9) -0.00042(9)
P1 0.0449(10) 0.0511(10) 0.0399(9) -0.0213(8) -0.0052(6) 0.0003(7)
P2 0.0475(10) 0.0418(9) 0.0517(10) -0.0245(8) -0.0067(7) 0.0009(7)
P3 0.0503(11) 0.0558(11) 0.0468(10) -0.0295(9) 0.0023(7) 0.0005(8)
O1 0.051(3) 0.054(3) 0.045(3) -0.023(2) -0.008(2) 0.003(2)
O2 0.054(3) 0.044(3) 0.052(3) -0.020(2) -0.006(2) 0.000(2)
O3 0.057(3) 0.058(3) 0.050(3) -0.032(3) 0.007(2) 0.002(2)
O4 0.052(3) 0.059(3) 0.066(3) -0.028(3) -0.008(2) -0.006(2)
O5 0.049(3) 0.065(3) 0.049(3) -0.030(3) -0.002(2) -0.006(2)
O6 0.071(3) 0.056(3) 0.037(3) -0.029(2) -0.012(2) 0.019(2)
C1 0.051(4) 0.059(5) 0.050(4) -0.023(4) -0.006(3) -0.001(3)
C2 0.070(6) 0.073(6) 0.077(6) -0.031(5) 0.015(4) -0.005(4)
C3 0.096(8) 0.078(7) 0.080(7) -0.013(6) 0.021(6) -0.022(6)
C4 0.122(10) 0.061(6) 0.089(8) -0.018(6) 0.003(7) -0.021(6)
C5 0.092(8) 0.060(6) 0.100(8) -0.037(6) 0.006(6) -0.004(5)
C6 0.068(6) 0.062(5) 0.060(5) -0.023(4) 0.005(4) -0.002(4)
C7 0.046(4) 0.051(4) 0.047(4) -0.019(3) -0.005(3) -0.002(3)
C8 0.057(5) 0.097(7) 0.064(5) -0.041(5) -0.005(4) -0.017(4)
C9 0.048(6) 0.110(8) 0.092(7) -0.048(6) -0.003(4) -0.019(5)
C10 0.059(6) 0.078(6) 0.088(7) -0.040(5) 0.016(4) -0.020(4)
C11 0.063(5) 0.077(6) 0.056(5) -0.029(4) 0.013(4) -0.015(4)
C12 0.052(5) 0.067(5) 0.055(5) -0.030(4) -0.003(3) -0.009(3)
C13 0.053(5) 0.065(5) 0.054(4) -0.034(4) -0.007(3) 0.000(3)
C14 0.129(10) 0.087(8) 0.095(8) -0.053(7) -0.046(7) -0.001(7)
C15 0.198(16) 0.092(9) 0.169(14) -0.088(10) -0.104(12) 0.022(9)
C16 0.094(9) 0.130(11) 0.141(12) -0.107(10) -0.039(7) 0.014(7)
C17 0.077(7) 0.170(13) 0.064(6) -0.076(8) 0.003(5) -0.023(7)
C18 0.075(6) 0.097(7) 0.051(5) -0.039(5) -0.002(4) -0.014(5)
C19 0.053(4) 0.052(4) 0.053(4) -0.028(4) -0.002(3) 0.001(3)
C20 0.067(6) 0.067(6) 0.088(7) -0.029(5) -0.018(5) -0.008(4)
C21 0.063(7) 0.099(8) 0.114(9) -0.047(7) -0.028(6) -0.008(5)
C22 0.061(7) 0.136(11) 0.087(8) -0.059(8) -0.022(5) 0.023(6)
C23 0.081(8) 0.078(7) 0.091(8) -0.012(6) -0.021(6) 0.018(6)
C24 0.072(6) 0.071(6) 0.064(6) -0.005(5) -0.010(4) 0.003(5)
C25 0.070(5) 0.056(5) 0.061(5) -0.035(4) 0.000(4) -0.010(4)
C26 0.084(7) 0.084(7) 0.089(7) -0.061(6) -0.006(5) 0.007(5)
C27 0.122(11) 0.106(9) 0.111(9) -0.084(8) -0.003(7) 0.004(7)
C28 0.167(14) 0.097(9) 0.108(10) -0.073(8) 0.001(9) -0.036(9)
C29 0.117(11) 0.142(12) 0.129(11) -0.097(10) -0.001(8) -0.049(9)
C30 0.070(7) 0.121(9) 0.107(8) -0.080(8) -0.008(5) -0.018(6)
C31 0.047(4) 0.052(4) 0.060(4) -0.029(4) -0.005(3) -0.002(3)
C32 0.070(6) 0.062(5) 0.080(6) -0.030(5) 0.000(4) -0.022(4)
C33 0.078(7) 0.090(7) 0.093(7) -0.034(6) 0.013(5) -0.043(6)
C34 0.068(7) 0.119(10) 0.093(8) -0.051(7) 0.024(5) -0.031(6)
C35 0.073(7) 0.096(8) 0.094(7) -0.057(7) 0.017(5) -0.010(5)
C36 0.065(5) 0.063(5) 0.072(6) -0.037(5) 0.009(4) -0.007(4)
C37 0.048(4) 0.067(5) 0.044(4) -0.031(4) 0.007(3) -0.010(3)
C38 0.059(6) 0.080(6) 0.086(7) -0.045(5) 0.018(4) -0.005(4)
C39 0.070(7) 0.112(9) 0.072(6) -0.042(6) 0.024(5) -0.032(6)
C40 0.078(7) 0.087(7) 0.060(5) -0.013(5) 0.000(4) -0.028(5)
C41 0.059(6) 0.075(7) 0.086(7) -0.009(5) -0.002(4) 0.002(4)
C42 0.057(5) 0.073(6) 0.055(5) -0.017(4) 0.005(3) -0.005(4)
C43 0.048(4) 0.069(5) 0.051(4) -0.027(4) 0.003(3) 0.001(3)
C44 0.095(8) 0.087(7) 0.078(7) -0.041(6) -0.020(5) 0.023(6)
C45 0.101(11) 0.151(14) 0.114(10) -0.060(10) -0.027(8) 0.055(9)
C46 0.066(9) 0.174(15) 0.132(12) -0.085(12) -0.032(7) 0.036(8)
C47 0.072(9) 0.172(15) 0.111(10) -0.038(10) -0.021(7) -0.027(9)
C48 0.082(7) 0.096(8) 0.076(6) -0.034(6) -0.021(5) -0.009(5)
C49 0.062(5) 0.055(5) 0.062(5) -0.034(4) -0.001(3) -0.001(3)
C50 0.099(8) 0.098(8) 0.084(7) -0.065(6) 0.014(6) -0.021(6)
C51 0.127(11) 0.104(9) 0.089(8) -0.074(7) 0.002(7) 0.001(7)
C52 0.139(12) 0.087(8) 0.102(9) -0.064(7) -0.031(8) 0.000(7)
C53 0.117(11) 0.147(13) 0.161(14) -0.105(12) 0.006(9) -0.042(9)
C54 0.078(7) 0.118(9) 0.118(9) -0.085(8) 0.010(6) -0.024(6)
Re1 0.0880(3) 0.0844(3) 0.0792(3) -0.0277(2) -0.0060(2) -0.0175(2)
O7 0.119(10) 0.32(2) 0.169(11) -0.138(13) 0.021(8) -0.025(10)
O8 0.212(12) 0.109(7) 0.103(7) -0.042(6) -0.036(7) 0.030(7)
O9 0.30(2) 0.187(14) 0.28(2) -0.102(14) -0.131(18) -0.053(14)
O10 0.154(10) 0.118(8) 0.174(11) -0.041(8) -0.028(8) 0.034(7)

loop_
_atom_type_symbol
_atom_type_description
_atom_type_scat_dispersion_real
_atom_type_scat_dispersion_imag
_atom_type_scat_source
C C 0.0033 0.0016 'International Tables Vol C Tables 4.2.6.8 and 6.1.1.4'
H H 0.0000 0.0000 'International Tables Vol C Tables 4.2.6.8 and 6.1.1.4'
P P 0.1023 0.0942 'International Tables Vol C Tables 4.2.6.8 and 6.1.1.4'
O O 0.0106 0.0060 'International Tables Vol C Tables 4.2.6.8 and 6.1.1.4'
Re Re -1.0185 7.2310 'International Tables Vol C Tables 4.2.6.8 and 6.1.1.4'
U U -9.6767 9.6646 'International Tables Vol C Tables 4.2.6.8 and 6.1.1.4'

loop_
_geom_angle_atom_site_label_1
_geom_angle_atom_site_label_2
_geom_angle_atom_site_label_3
_geom_angle
_geom_angle_site_symmetry_1
_geom_angle_site_symmetry_3
_geom_angle_publ_flag
O4 U1 O5 177.2(2) . . ?
O4 U1 O6 89.3(2) . . ?
O5 U1 O6 93.4(2) . . ?
O4 U1 O6 89.2(2) . 2_755 ?
O5 U1 O6 93.4(2) . 2_755 ?
O6 U1 O6 37.3(2) . 2_755 ?
O4 U1 O3 85.4(2) . . ?
O5 U1 O3 91.8(2) . . ?
O6 U1 O3 161.89(18) . . ?
O6 U1 O3 159.36(17) 2_755 . ?
O4 U1 O1 93.2(2) . . ?
O5 U1 O1 86.8(2) . . ?
O6 U1 O1 77.19(16) . . ?
O6 U1 O1 114.41(16) 2_755 . ?
O3 U1 O1 85.80(17) . . ?
O4 U1 O2 93.0(2) . . ?
O5 U1 O2 86.4(2) . . ?
O6 U1 O2 115.46(16) . . ?
O6 U1 O2 78.24(16) 2_755 . ?
O3 U1 O2 82.16(17) . . ?
O1 U1 O2 165.99(17) . . ?
O1 P1 C13 109.9(3) . . ?
O1 P1 C1 110.5(3) . . ?
C13 P1 C1 110.6(4) . . ?
O1 P1 C7 112.3(3) . . ?
C13 P1 C7 106.3(4) . . ?
C1 P1 C7 107.1(4) . . ?
O2 P2 C31 112.1(3) . . ?
O2 P2 C25 113.8(4) . . ?
C31 P2 C25 106.0(4) . . ?
O2 P2 C19 109.1(3) . . ?
C31 P2 C19 108.2(4) . . ?
C25 P2 C19 107.4(4) . . ?
O3 P3 C37 111.2(3) . . ?
O3 P3 C43 113.9(3) . . ?
C37 P3 C43 105.6(4) . . ?
O3 P3 C49 109.0(4) . . ?
C37 P3 C49 108.2(4) . . ?
C43 P3 C49 108.7(4) . . ?
P1 O1 U1 153.4(3) . . ?
P2 O2 U1 146.7(3) . . ?
P3 O3 U1 149.0(3) . . ?
O6 O6 U1 71.8(3) 2_755 . ?
O6 O6 U1 71.0(3) 2_755 2_755 ?
U1 O6 U1 142.7(2) . 2_755 ?
C2 C1 C6 118.5(8) . . ?
C2 C1 P1 119.7(6) . . ?
C6 C1 P1 121.6(6) . . ?
C1 C2 C3 119.7(9) . . ?
C1 C2 H2 120.1 . . ?
C3 C2 H2 120.1 . . ?
C4 C3 C2 119.6(10) . . ?
C4 C3 H3 120.2 . . ?
C2 C3 H3 120.2 . . ?
C3 C4 C5 121.8(10) . . ?
C3 C4 H4 119.1 . . ?
C5 C4 H4 119.1 . . ?
C6 C5 C4 118.8(9) . . ?
C6 C5 H5 120.6 . . ?
C4 C5 H5 120.6 . . ?
C5 C6 C1 121.5(9) . . ?
C5 C6 H6 119.3 . . ?
C1 C6 H6 119.3 . . ?
C8 C7 C12 118.7(7) . . ?
C8 C7 P1 120.4(6) . . ?
C12 C7 P1 120.9(6) . . ?
C7 C8 C9 120.2(8) . . ?
C7 C8 H8 119.9 . . ?
C9 C8 H8 119.9 . . ?
C10 C9 C8 120.2(9) . . ?
C10 C9 H9 119.9 . . ?
C8 C9 H9 119.9 . . ?
C9 C10 C11 120.7(8) . . ?
C9 C10 H10 119.6 . . ?
C11 C10 H10 119.6 . . ?
C10 C11 C12 120.5(8) . . ?
C10 C11 H11 119.8 . . ?
C12 C11 H11 119.8 . . ?
C11 C12 C7 119.7(7) . . ?
C11 C12 H12 120.2 . . ?
C7 C12 H12 120.2 . . ?
C14 C13 C18 119.2(8) . . ?
C14 C13 P1 116.2(7) . . ?
C18 C13 P1 124.5(7) . . ?
C13 C14 C15 120.7(12) . . ?
C13 C14 H14 119.7 . . ?
C15 C14 H14 119.7 . . ?
C16 C15 C14 120.5(13) . . ?
C16 C15 H15 119.8 . . ?
C14 C15 H15 119.8 . . ?
C17 C16 C15 119.4(10) . . ?
C17 C16 H16 120.3 . . ?
C15 C16 H16 120.3 . . ?
C16 C17 C18 120.9(10) . . ?
C16 C17 H17 119.5 . . ?
C18 C17 H17 119.5 . . ?
C13 C18 C17 119.2(10) . . ?
C13 C18 H18 120.4 . . ?
C17 C18 H18 120.4 . . ?
C20 C19 C24 117.9(8) . . ?
C20 C19 P2 119.5(7) . . ?
C24 C19 P2 122.5(7) . . ?
C19 C20 C21 121.8(10) . . ?
C19 C20 H20 119.1 . . ?
C21 C20 H20 119.1 . . ?
C22 C21 C20 118.7(11) . . ?
C22 C21 H21 120.7 . . ?
C20 C21 H21 120.7 . . ?
C21 C22 C23 120.8(9) . . ?
C21 C22 H22 119.6 . . ?
C23 C22 H22 119.6 . . ?
C24 C23 C22 119.7(11) . . ?
C24 C23 H23 120.1 . . ?
C22 C23 H23 120.1 . . ?
C23 C24 C19 121.0(11) . . ?
C23 C24 H24 119.5 . . ?
C19 C24 H24 119.5 . . ?
C26 C25 C30 118.1(8) . . ?
C26 C25 P2 122.7(7) . . ?
C30 C25 P2 119.2(7) . . ?
C25 C26 C27 122.2(11) . . ?
C25 C26 H26 118.9 . . ?
C27 C26 H26 118.9 . . ?
C28 C27 C26 119.5(11) . . ?
C28 C27 H27 120.2 . . ?
C26 C27 H27 120.2 . . ?
C27 C28 C29 120.4(11) . . ?
C27 C28 H28 119.8 . . ?
C29 C28 H28 119.8 . . ?
C28 C29 C30 120.5(12) . . ?
C28 C29 H29 119.7 . . ?
C30 C29 H29 119.7 . . ?
C25 C30 C29 119.1(11) . . ?
C25 C30 H30 120.4 . . ?
C29 C30 H30 120.4 . . ?
C32 C31 C36 119.5(8) . . ?
C32 C31 P2 121.0(6) . . ?
C36 C31 P2 119.4(6) . . ?
C31 C32 C33 119.2(9) . . ?
C31 C32 H32 120.4 . . ?
C33 C32 H32 120.4 . . ?
C34 C33 C32 119.8(10) . . ?
C34 C33 H33 120.1 . . ?
C32 C33 H33 120.1 . . ?
C35 C34 C33 120.7(10) . . ?
C35 C34 H34 119.6 . . ?
C33 C34 H34 119.6 . . ?
C34 C35 C36 121.0(10) . . ?
C34 C35 H35 119.5 . . ?
C36 C35 H35 119.5 . . ?
C35 C36 C31 119.7(9) . . ?
C35 C36 H36 120.1 . . ?
C31 C36 H36 120.1 . . ?
C42 C37 C38 119.6(8) . . ?
C42 C37 P3 120.4(6) . . ?
C38 C37 P3 119.9(7) . . ?
C39 C38 C37 119.4(9) . . ?
C39 C38 H38 120.3 . . ?
C37 C38 H38 120.3 . . ?
C40 C39 C38 121.0(9) . . ?
C40 C39 H39 119.5 . . ?
C38 C39 H39 119.5 . . ?
C39 C40 C41 118.2(9) . . ?
C39 C40 H40 120.9 . . ?
C41 C40 H40 120.9 . . ?
C42 C41 C40 122.2(9) . . ?
C42 C41 H41 118.9 . . ?
C40 C41 H41 118.9 . . ?
C41 C42 C37 119.5(8) . . ?
C41 C42 H42 120.3 . . ?
C37 C42 H42 120.3 . . ?
C44 C43 C48 120.4(9) . . ?
C44 C43 P3 123.0(8) . . ?
C48 C43 P3 116.4(7) . . ?
C43 C44 C45 121.8(13) . . ?
C43 C44 H44 119.1 . . ?
C45 C44 H44 119.1 . . ?
C44 C45 C46 117.9(14) . . ?
C44 C45 H45 121.0 . . ?
C46 C45 H45 121.0 . . ?
C47 C46 C45 120.2(12) . . ?
C47 C46 H46 119.9 . . ?
C45 C46 H46 119.9 . . ?
C46 C47 C48 119.6(15) . . ?
C46 C47 H47 120.2 . . ?
C48 C47 H47 120.2 . . ?
C43 C48 C47 119.1(12) . . ?
C43 C48 H48 120.4 . . ?
C47 C48 H48 120.4 . . ?
C54 C49 C50 120.1(9) . . ?
C54 C49 P3 118.6(7) . . ?
C50 C49 P3 121.3(8) . . ?
C49 C50 C51 118.5(11) . . ?
C49 C50 H50 120.7 . . ?
C51 C50 H50 120.7 . . ?
C52 C51 C50 121.8(11) . . ?
C52 C51 H51 119.1 . . ?
C50 C51 H51 119.1 . . ?
C51 C52 C53 120.5(10) . . ?
C51 C52 H52 119.7 . . ?
C53 C52 H52 119.7 . . ?
C52 C53 C54 116.9(13) . . ?
C52 C53 H53 121.6 . . ?
C54 C53 H53 121.6 . . ?
C49 C54 C53 122.0(11) . . ?
C49 C54 H54 119.0 . . ?
C53 C54 H54 119.0 . . ?
O9 Re1 O7 115.9(9) . . ?
O9 Re1 O8 112.3(8) . . ?
O7 Re1 O8 110.0(7) . . ?
O9 Re1 O10 107.7(9) . . ?
O7 Re1 O10 100.4(7) . . ?
O8 Re1 O10 109.9(6) . . ?

loop_
_geom_bond_atom_site_label_1
_geom_bond_atom_site_label_2
_geom_bond_distance
_geom_bond_site_symmetry_2
_geom_bond_publ_flag
U1 O4 1.765(6) . ?
U1 O5 1.780(5) . ?
U1 O6 2.324(4) . ?
U1 O6 2.334(4) 2_755 ?
U1 O3 2.357(4) . ?
U1 O1 2.369(5) . ?
U1 O2 2.375(5) . ?
P1 O1 1.513(5) . ?
P1 C13 1.794(7) . ?
P1 C1 1.797(9) . ?
P1 C7 1.804(8) . ?
P2 O2 1.507(5) . ?
P2 C31 1.792(8) . ?
P2 C25 1.798(8) . ?
P2 C19 1.803(8) . ?
P3 O3 1.518(5) . ?
P3 C37 1.792(8) . ?
P3 C43 1.799(8) . ?
P3 C49 1.816(8) . ?
O6 O6 1.489(9) 2_755 ?
O6 U1 2.334(4) 2_755 ?
C1 C2 1.388(12) . ?
C1 C6 1.396(11) . ?
C2 C3 1.396(14) . ?
C2 H2 0.9300 . ?
C3 C4 1.359(16) . ?
C3 H3 0.9300 . ?
C4 C5 1.370(15) . ?
C4 H4 0.9300 . ?
C5 C6 1.367(13) . ?
C5 H5 0.9300 . ?
C6 H6 0.9300 . ?
C7 C8 1.375(11) . ?
C7 C12 1.395(10) . ?
C8 C9 1.396(13) . ?
C8 H8 0.9300 . ?
C9 C10 1.348(14) . ?
C9 H9 0.9300 . ?
C10 C11 1.354(13) . ?
C10 H10 0.9300 . ?
C11 C12 1.389(11) . ?
C11 H11 0.9300 . ?
C12 H12 0.9300 . ?
C13 C14 1.337(14) . ?
C13 C18 1.390(11) . ?
C14 C15 1.406(14) . ?
C14 H14 0.9300 . ?
C15 C16 1.36(2) . ?
C15 H15 0.9300 . ?
C16 C17 1.340(18) . ?
C16 H16 0.9300 . ?
C17 C18 1.410(14) . ?
C17 H17 0.9300 . ?
C18 H18 0.9300 . ?
C19 C20 1.362(12) . ?
C19 C24 1.390(12) . ?
C20 C21 1.388(13) . ?
C20 H20 0.9300 . ?
C21 C22 1.367(16) . ?
C21 H21 0.9300 . ?
C22 C23 1.368(17) . ?
C22 H22 0.9300 . ?
C23 C24 1.367(14) . ?
C23 H23 0.9300 . ?
C24 H24 0.9300 . ?
C25 C26 1.367(12) . ?
C25 C30 1.380(13) . ?
C26 C27 1.381(13) . ?
C26 H26 0.9300 . ?
C27 C28 1.342(18) . ?
C27 H27 0.9300 . ?
C28 C29 1.359(19) . ?
C28 H28 0.9300 . ?
C29 C30 1.406(14) . ?
C29 H29 0.9300 . ?
C30 H30 0.9300 . ?
C31 C32 1.394(11) . ?
C31 C36 1.398(10) . ?
C32 C33 1.398(13) . ?
C32 H32 0.9300 . ?
C33 C34 1.387(15) . ?
C33 H33 0.9300 . ?
C34 C35 1.343(15) . ?
C34 H34 0.9300 . ?
C35 C36 1.381(13) . ?
C35 H35 0.9300 . ?
C36 H36 0.9300 . ?
C37 C42 1.375(11) . ?
C37 C38 1.404(11) . ?
C38 C39 1.395(14) . ?
C38 H38 0.9300 . ?
C39 C40 1.368(15) . ?
C39 H39 0.9300 . ?
C40 C41 1.392(14) . ?
C40 H40 0.9300 . ?
C41 C42 1.373(13) . ?
C41 H41 0.9300 . ?
C42 H42 0.9300 . ?
C43 C44 1.350(13) . ?
C43 C48 1.398(13) . ?
C44 C45 1.402(16) . ?
C44 H44 0.9300 . ?
C45 C46 1.40(2) . ?
C45 H45 0.9300 . ?
C46 C47 1.39(2) . ?
C46 H46 0.9300 . ?
C47 C48 1.412(15) . ?
C47 H47 0.9300 . ?
C48 H48 0.9300 . ?
C49 C54 1.343(14) . ?
C49 C50 1.382(12) . ?
C50 C51 1.399(15) . ?
C50 H50 0.9300 . ?
C51 C52 1.342(18) . ?
C51 H51 0.9300 . ?
C52 C53 1.398(19) . ?
C52 H52 0.9300 . ?
C53 C54 1.421(15) . ?
C53 H53 0.9300 . ?
C54 H54 0.9300 . ?
Re1 O9 1.631(13) . ?
Re1 O7 1.651(14) . ?
Re1 O8 1.665(10) . ?
Re1 O10 1.722(10) . ?

loop_
_geom_torsion_atom_site_label_1
_geom_torsion_atom_site_label_2
_geom_torsion_atom_site_label_3
_geom_torsion_atom_site_label_4
_geom_torsion
_geom_torsion_site_symmetry_1
_geom_torsion_site_symmetry_2
_geom_torsion_site_symmetry_3
_geom_torsion_site_symmetry_4
_geom_torsion_publ_flag
C13 P1 O1 U1 72.3(7) . . . . ?
C1 P1 O1 U1 -165.4(6) . . . . ?
C7 P1 O1 U1 -45.8(7) . . . . ?
O4 U1 O1 P1 -179.1(7) . . . . ?
O5 U1 O1 P1 -1.9(6) . . . . ?
O6 U1 O1 P1 92.3(7) . . . . ?
O6 U1 O1 P1 90.3(7) 2_755 . . . ?
O3 U1 O1 P1 -94.0(6) . . . . ?
O2 U1 O1 P1 -63.1(11) . . . . ?
C31 P2 O2 U1 60.5(6) . . . . ?
C25 P2 O2 U1 -59.8(6) . . . . ?
C19 P2 O2 U1 -179.6(5) . . . . ?
O4 U1 O2 P2 172.0(6) . . . . ?
O5 U1 O2 P2 -5.3(5) . . . . ?
O6 U1 O2 P2 -97.4(6) . . . . ?
O6 U1 O2 P2 -99.5(6) 2_755 . . . ?
O3 U1 O2 P2 87.0(5) . . . . ?
O1 U1 O2 P2 55.9(10) . . . . ?
C37 P3 O3 U1 72.1(7) . . . . ?
C43 P3 O3 U1 -47.0(7) . . . . ?
C49 P3 O3 U1 -168.6(6) . . . . ?
O4 U1 O3 P3 -16.5(6) . . . . ?
O5 U1 O3 P3 163.3(6) . . . . ?
O6 U1 O3 P3 -90.0(8) . . . . ?
O6 U1 O3 P3 58.8(10) 2_755 . . . ?
O1 U1 O3 P3 -110.0(6) . . . . ?
O2 U1 O3 P3 77.2(6) . . . . ?
O4 U1 O6 O6 89.5(5) . . . 2_755 ?
O5 U1 O6 O6 -91.1(5) . . . 2_755 ?
O3 U1 O6 O6 162.5(5) . . . 2_755 ?
O1 U1 O6 O6 -177.1(5) . . . 2_755 ?
O2 U1 O6 O6 -3.5(5) . . . 2_755 ?
O4 U1 O6 U1 89.5(5) . . . 2_755 ?
O5 U1 O6 U1 -91.1(5) . . . 2_755 ?
O6 U1 O6 U1 0.000(1) 2_755 . . 2_755 ?
O3 U1 O6 U1 162.5(5) . . . 2_755 ?
O1 U1 O6 U1 -177.1(5) . . . 2_755 ?
O2 U1 O6 U1 -3.5(5) . . . 2_755 ?
O1 P1 C1 C2 -73.1(8) . . . . ?
C13 P1 C1 C2 48.9(8) . . . . ?
C7 P1 C1 C2 164.3(7) . . . . ?
O1 P1 C1 C6 101.0(7) . . . . ?
C13 P1 C1 C6 -137.0(7) . . . . ?
C7 P1 C1 C6 -21.6(8) . . . . ?
C6 C1 C2 C3 -1.5(15) . . . . ?
P1 C1 C2 C3 172.7(8) . . . . ?
C1 C2 C3 C4 2.4(18) . . . . ?
C2 C3 C4 C5 -3(2) . . . . ?
C3 C4 C5 C6 3(2) . . . . ?
C4 C5 C6 C1 -1.8(16) . . . . ?
C2 C1 C6 C5 1.3(14) . . . . ?
P1 C1 C6 C5 -172.9(8) . . . . ?
O1 P1 C7 C8 164.2(7) . . . . ?
C13 P1 C7 C8 44.0(8) . . . . ?
C1 P1 C7 C8 -74.2(8) . . . . ?
O1 P1 C7 C12 -16.6(8) . . . . ?
C13 P1 C7 C12 -136.8(7) . . . . ?
C1 P1 C7 C12 105.0(7) . . . . ?
C12 C7 C8 C9 -0.1(14) . . . . ?
P1 C7 C8 C9 179.1(8) . . . . ?
C7 C8 C9 C10 1.1(16) . . . . ?
C8 C9 C10 C11 -1.0(16) . . . . ?
C9 C10 C11 C12 -0.2(15) . . . . ?
C10 C11 C12 C7 1.2(13) . . . . ?
C8 C7 C12 C11 -1.0(12) . . . . ?
P1 C7 C12 C11 179.8(7) . . . . ?
O1 P1 C13 C14 -52.2(9) . . . . ?
C1 P1 C13 C14 -174.5(8) . . . . ?
C7 P1 C13 C14 69.5(8) . . . . ?
O1 P1 C13 C18 132.1(7) . . . . ?
C1 P1 C13 C18 9.8(9) . . . . ?
C7 P1 C13 C18 -106.2(8) . . . . ?
C18 C13 C14 C15 -2.3(18) . . . . ?
P1 C13 C14 C15 -178.2(11) . . . . ?
C13 C14 C15 C16 -1(2) . . . . ?
C14 C15 C16 C17 2(2) . . . . ?
C15 C16 C17 C18 -0.6(19) . . . . ?
C14 C13 C18 C17 3.8(14) . . . . ?
P1 C13 C18 C17 179.4(7) . . . . ?
C16 C17 C18 C13 -2.4(16) . . . . ?
O2 P2 C19 C20 7.5(8) . . . . ?
C31 P2 C19 C20 129.7(7) . . . . ?
C25 P2 C19 C20 -116.2(7) . . . . ?
O2 P2 C19 C24 -171.3(7) . . . . ?
C31 P2 C19 C24 -49.1(8) . . . . ?
C25 P2 C19 C24 65.0(8) . . . . ?
C24 C19 C20 C21 0.8(14) . . . . ?
P2 C19 C20 C21 -178.0(8) . . . . ?
C19 C20 C21 C22 -0.7(17) . . . . ?
C20 C21 C22 C23 0.1(17) . . . . ?
C21 C22 C23 C24 0.4(18) . . . . ?
C22 C23 C24 C19 -0.3(17) . . . . ?
C20 C19 C24 C23 -0.3(14) . . . . ?
P2 C19 C24 C23 178.5(8) . . . . ?
O2 P2 C25 C26 -103.7(9) . . . . ?
C31 P2 C25 C26 132.7(9) . . . . ?
C19 P2 C25 C26 17.1(10) . . . . ?
O2 P2 C25 C30 75.5(9) . . . . ?
C31 P2 C25 C30 -48.2(9) . . . . ?
C19 P2 C25 C30 -163.7(8) . . . . ?
C30 C25 C26 C27 1.7(17) . . . . ?
P2 C25 C26 C27 -179.2(10) . . . . ?
C25 C26 C27 C28 1(2) . . . . ?
C26 C27 C28 C29 -1(2) . . . . ?
C27 C28 C29 C30 -1(2) . . . . ?
C26 C25 C30 C29 -3.8(17) . . . . ?
P2 C25 C30 C29 177.0(10) . . . . ?
C28 C29 C30 C25 4(2) . . . . ?
O2 P2 C31 C32 -166.4(6) . . . . ?
C25 P2 C31 C32 -41.7(8) . . . . ?
C19 P2 C31 C32 73.3(7) . . . . ?
O2 P2 C31 C36 17.2(8) . . . . ?
C25 P2 C31 C36 141.9(7) . . . . ?
C19 P2 C31 C36 -103.1(7) . . . . ?
C36 C31 C32 C33 0.4(13) . . . . ?
P2 C31 C32 C33 -176.0(7) . . . . ?
C31 C32 C33 C34 -1.0(16) . . . . ?
C32 C33 C34 C35 0.7(18) . . . . ?
C33 C34 C35 C36 0.2(19) . . . . ?
C34 C35 C36 C31 -0.8(17) . . . . ?
C32 C31 C36 C35 0.5(14) . . . . ?
P2 C31 C36 C35 176.9(8) . . . . ?
O3 P3 C37 C42 14.1(8) . . . . ?
C43 P3 C37 C42 138.1(7) . . . . ?
C49 P3 C37 C42 -105.6(7) . . . . ?
O3 P3 C37 C38 -165.6(7) . . . . ?
C43 P3 C37 C38 -41.6(8) . . . . ?
C49 P3 C37 C38 74.7(8) . . . . ?
C42 C37 C38 C39 2.8(14) . . . . ?
P3 C37 C38 C39 -177.5(7) . . . . ?
C37 C38 C39 C40 -2.6(15) . . . . ?
C38 C39 C40 C41 0.9(16) . . . . ?
C39 C40 C41 C42 0.7(17) . . . . ?
C40 C41 C42 C37 -0.4(16) . . . . ?
C38 C37 C42 C41 -1.3(14) . . . . ?
P3 C37 C42 C41 179.0(8) . . . . ?
O3 P3 C43 C44 -114.0(9) . . . . ?
C37 P3 C43 C44 123.8(9) . . . . ?
C49 P3 C43 C44 7.8(10) . . . . ?
O3 P3 C43 C48 70.9(8) . . . . ?
C37 P3 C43 C48 -51.4(8) . . . . ?
C49 P3 C43 C48 -167.4(7) . . . . ?
C48 C43 C44 C45 -5.5(18) . . . . ?
P3 C43 C44 C45 179.5(10) . . . . ?
C43 C44 C45 C46 12(2) . . . . ?
C44 C45 C46 C47 -10(2) . . . . ?
C45 C46 C47 C48 3(2) . . . . ?
C44 C43 C48 C47 -2.0(16) . . . . ?
P3 C43 C48 C47 173.3(9) . . . . ?
C46 C47 C48 C43 3(2) . . . . ?
O3 P3 C49 C54 7.0(9) . . . . ?
C37 P3 C49 C54 128.0(9) . . . . ?
C43 P3 C49 C54 -117.7(9) . . . . ?
O3 P3 C49 C50 -173.5(8) . . . . ?
C37 P3 C49 C50 -52.4(9) . . . . ?
C43 P3 C49 C50 61.8(9) . . . . ?
C54 C49 C50 C51 -3.4(17) . . . . ?
P3 C49 C50 C51 177.0(9) . . . . ?
C49 C50 C51 C52 2.6(19) . . . . ?
C50 C51 C52 C53 1(2) . . . . ?
C51 C52 C53 C54 -4(2) . . . . ?
C50 C49 C54 C53 0.5(19) . . . . ?
P3 C49 C54 C53 -180.0(11) . . . . ?
C52 C53 C54 C49 3(2) . . . . ?
